data_1556412
loop_
_publ_author_name
'Wilson, Daniel W. N.'
'Franco, Mauricio P.'
'Myers, William K.'
'McGrady, John E.'
'Goicoechea, Jose M.'

_publ_section_title
;
 Base induced isomerisation of a phosphaethynolato-borane: mechanistic
 insights into boryl migration and decarbonylation to afford a triplet
 phosphinidene
;
_journal_issue 3
_journal_name_full 'Chemical Science'
_journal_page_first 862
_journal_page_last 869
_journal_paper_doi 10.1039/C9SC05969E
_journal_volume 11
_journal_year 2020
_chemical_formula_moiety 'C52 H72 B2 N4 P2'
_chemical_formula_sum 'C52 H72 B2 N4 P2'
_chemical_formula_weight 836.69
_chemical_name_systematic
;
 (PB[{N(2,6-iPr-C6H3)}2(CH)2])2
;
_space_group_crystal_system monoclinic
_space_group_IT_number 14
_space_group_name_Hall '-P 2yn'
_space_group_name_H-M_alt 'P 1 21/n 1'
_atom_sites_solution_hydrogens geom
_audit_creation_method SHELXL-2018/1
_audit_update_record
;
2019-11-01 deposited with the CCDC.	2019-12-02 downloaded from the CCDC.
;
_cell_angle_alpha 90
_cell_angle_beta 112.7460(10)
_cell_angle_gamma 90
_cell_formula_units_Z 2
_cell_length_a 13.0269(2)
_cell_length_b 14.17790(10)
_cell_length_c 14.8915(2)
_cell_measurement_reflns_used 19660
_cell_measurement_temperature 150(2)
_cell_measurement_theta_max 76.4350
_cell_measurement_theta_min 3.8340
_cell_volume 2536.47(6)
_computing_cell_refinement 'CrysAlisPro 1.171.39.46 (Rigaku OD, 2018)'
_computing_data_collection 'CrysAlisPro 1.171.39.46 (Rigaku OD, 2018)'
_computing_data_reduction 'CrysAlisPro 1.171.39.46 (Rigaku OD, 2018)'
_computing_structure_refinement 'SHELXL-2018/1 (Sheldrick, 2018)'
_computing_structure_solution 'SHELXS-97 (Sheldrick, 1990)'
_diffrn_ambient_temperature 150(2)
_diffrn_detector_area_resol_mean 10.4102
_diffrn_measured_fraction_theta_full 1.000
_diffrn_measured_fraction_theta_max 0.996
_diffrn_measurement_device_type 'SuperNova, Dual, Cu at zero, Atlas'
_diffrn_measurement_method '\w scans'
_diffrn_radiation_monochromator mirror
_diffrn_radiation_source 'SuperNova (Cu) X-ray Source'
_diffrn_radiation_type CuK\a
_diffrn_radiation_wavelength 1.54184
_diffrn_reflns_av_R_equivalents 0.0281
_diffrn_reflns_av_unetI/netI 0.0147
_diffrn_reflns_Laue_measured_fraction_full 1.000
_diffrn_reflns_Laue_measured_fraction_max 0.996
_diffrn_reflns_limit_h_max 16
_diffrn_reflns_limit_h_min -16
_diffrn_reflns_limit_k_max 17
_diffrn_reflns_limit_k_min -17
_diffrn_reflns_limit_l_max 18
_diffrn_reflns_limit_l_min -18
_diffrn_reflns_number 41427
_diffrn_reflns_point_group_measured_fraction_full 1.000
_diffrn_reflns_point_group_measured_fraction_max 0.996
_diffrn_reflns_theta_full 67.684
_diffrn_reflns_theta_max 76.478
_diffrn_reflns_theta_min 3.839
_exptl_absorpt_coefficient_mu 1.045
_exptl_absorpt_correction_T_max 1.00000
_exptl_absorpt_correction_T_min 0.79342
_exptl_absorpt_correction_type multi-scan
_exptl_absorpt_process_details
;
CrysAlisPro 1.171.39.46 (Rigaku Oxford Diffraction, 2018)
Empirical absorption correction using spherical harmonics,
 implemented in SCALE3 ABSPACK scaling algorithm.
;
_exptl_crystal_colour colourless
_exptl_crystal_density_diffrn 1.096
_exptl_crystal_description plate
_exptl_crystal_F_000 904
_exptl_crystal_size_max 0.260
_exptl_crystal_size_mid 0.160
_exptl_crystal_size_min 0.060
_refine_diff_density_max 0.252
_refine_diff_density_min -0.212
_refine_diff_density_rms 0.034
_refine_ls_extinction_method none
_refine_ls_goodness_of_fit_ref 1.037
_refine_ls_hydrogen_treatment constr
_refine_ls_matrix_type full
_refine_ls_number_parameters 279
_refine_ls_number_reflns 5310
_refine_ls_number_restraints 0
_refine_ls_restrained_S_all 1.037
_refine_ls_R_factor_all 0.0433
_refine_ls_R_factor_gt 0.0370
_refine_ls_shift/su_max 0.000
_refine_ls_shift/su_mean 0.000
_refine_ls_structure_factor_coef Fsqd
_refine_ls_weighting_details 'w=1/[\s^2^(Fo^2^)+(0.0460P)^2^+0.8710P] where P=(Fo^2^+2Fc^2^)/3'
_refine_ls_weighting_scheme calc
_refine_ls_wR_factor_gt 0.0967
_refine_ls_wR_factor_ref 0.1016
_reflns_Friedel_coverage 0.000
_reflns_number_gt 4641
_reflns_number_total 5310
_reflns_threshold_expression 'I > 2\s(I)'
_cod_data_source_file c9sc05969e2.cif
_cod_data_source_block DW369
_cod_depositor_comments
;Adding full bibliography for 1556409--1556415.cif.

 Adding full bibliography for 1556409--1556415.cif.
;
_cod_original_sg_symbol_H-M 'P 21/n'
_cod_database_code 1556412
_shelx_shelxl_version_number 2018/1
_shelx_space_group_comment
;
The symmetry employed for this shelxl refinement is uniquely defined
by the following loop, which should always be used as a source of
symmetry information in preference to the above space-group names.
They are only intended as comments.
;
_shelx_estimated_absorpt_t_min 0.773
_shelx_estimated_absorpt_t_max 0.940

loop_
_space_group_symop_operation_xyz
'x, y, z'
'-x+1/2, y+1/2, -z+1/2'
'-x, -y, -z'
'x-1/2, -y-1/2, z-1/2'

loop_
_atom_site_label
_atom_site_type_symbol
_atom_site_fract_x
_atom_site_fract_y
_atom_site_fract_z
_atom_site_U_iso_or_equiv
_atom_site_adp_type
_atom_site_occupancy
_atom_site_site_symmetry_order
_atom_site_calc_flag
_atom_site_refinement_flags_posn
_atom_site_refinement_flags_adp
P1 P 0.01204(3) 0.47443(2) 0.06685(2) 0.03142(10) Uani 1 1 d . .
B1 B -0.08256(11) 0.56300(10) 0.09648(9) 0.0262(3) Uani 1 1 d . .
N1 N -0.05487(8) 0.65426(7) 0.13958(7) 0.0280(2) Uani 1 1 d . .
N2 N -0.19633(8) 0.54868(7) 0.08246(7) 0.0278(2) Uani 1 1 d . .
C1 C -0.14973(11) 0.69144(9) 0.14925(10) 0.0339(3) Uani 1 1 d . .
H1 H -0.154080 0.751510 0.175829 0.041 Uiso 1 1 calc R U
C2 C -0.23343(11) 0.62914(9) 0.11521(9) 0.0335(3) Uani 1 1 d . .
H2 H -0.306368 0.638236 0.113600 0.040 Uiso 1 1 calc R U
C3 C 0.05314(10) 0.69746(9) 0.18404(9) 0.0296(3) Uani 1 1 d . .
C4 C 0.11717(11) 0.67739(10) 0.28208(9) 0.0352(3) Uani 1 1 d . .
C5 C 0.22130(12) 0.72037(11) 0.32466(11) 0.0438(3) Uani 1 1 d . .
H5 H 0.265379 0.709209 0.391459 0.053 Uiso 1 1 calc R U
C6 C 0.26133(12) 0.77866(11) 0.27162(12) 0.0461(4) Uani 1 1 d . .
H6 H 0.332884 0.806524 0.301608 0.055 Uiso 1 1 calc R U
C7 C 0.19734(12) 0.79661(10) 0.17470(11) 0.0418(3) Uani 1 1 d . .
H7 H 0.226047 0.836163 0.138422 0.050 Uiso 1 1 calc R U
C8 C 0.09130(11) 0.75763(9) 0.12923(10) 0.0335(3) Uani 1 1 d . .
C9 C 0.07744(12) 0.61025(11) 0.34128(10) 0.0419(3) Uani 1 1 d . .
H9 H -0.003264 0.597398 0.302984 0.050 Uiso 1 1 calc R U
C10 C 0.13844(15) 0.51701(12) 0.35700(13) 0.0538(4) Uani 1 1 d . .
H10A H 0.218199 0.527551 0.393474 0.081 Uiso 1 1 calc R U
H10B H 0.126709 0.488563 0.293803 0.081 Uiso 1 1 calc R U
H10C H 0.109934 0.474535 0.393900 0.081 Uiso 1 1 calc R U
C11 C 0.0880(2) 0.65316(15) 0.43838(13) 0.0696(6) Uani 1 1 d . .
H11A H 0.053481 0.610971 0.470806 0.104 Uiso 1 1 calc R U
H11B H 0.050304 0.714470 0.426923 0.104 Uiso 1 1 calc R U
H11C H 0.166825 0.661626 0.479786 0.104 Uiso 1 1 calc R U
C12 C 0.01832(12) 0.78554(10) 0.02584(10) 0.0400(3) Uani 1 1 d . .
H12 H -0.041868 0.737204 -0.000371 0.048 Uiso 1 1 calc R U
C13 C 0.08070(17) 0.78954(16) -0.04164(13) 0.0675(5) Uani 1 1 d . .
H13A H 0.133337 0.842336 -0.022800 0.101 Uiso 1 1 calc R U
H13B H 0.027595 0.798460 -0.108830 0.101 Uiso 1 1 calc R U
H13C H 0.121444 0.730407 -0.036857 0.101 Uiso 1 1 calc R U
C14 C -0.03692(16) 0.88051(11) 0.02825(13) 0.0616(5) Uani 1 1 d . .
H14A H -0.084051 0.874001 0.065660 0.092 Uiso 1 1 calc R U
H14B H -0.082644 0.900191 -0.038392 0.092 Uiso 1 1 calc R U
H14C H 0.020650 0.928024 0.059016 0.092 Uiso 1 1 calc R U
C15 C -0.25910(10) 0.46252(9) 0.05729(9) 0.0305(3) Uani 1 1 d . .
C16 C -0.24592(12) 0.39694(11) 0.13188(10) 0.0389(3) Uani 1 1 d . .
C17 C -0.30705(13) 0.31358(12) 0.10677(12) 0.0488(4) Uani 1 1 d . .
H17 H -0.301024 0.268707 0.155934 0.059 Uiso 1 1 calc R U
C18 C -0.37621(14) 0.29527(12) 0.01150(12) 0.0501(4) Uani 1 1 d . .
H18 H -0.416802 0.237814 -0.004375 0.060 Uiso 1 1 calc R U
C19 C -0.38681(12) 0.35979(11) -0.06079(11) 0.0432(3) Uani 1 1 d . .
H19 H -0.434692 0.346121 -0.126059 0.052 Uiso 1 1 calc R U
C20 C -0.32840(11) 0.44481(9) -0.03973(10) 0.0334(3) Uani 1 1 d . .
C21 C -0.16787(13) 0.41613(12) 0.23669(11) 0.0491(4) Uani 1 1 d . .
H21 H -0.112459 0.464185 0.235003 0.059 Uiso 1 1 calc R U
C22 C -0.10298(16) 0.32857(16) 0.28702(13) 0.0664(5) Uani 1 1 d . .
H22A H -0.154672 0.281193 0.293151 0.100 Uiso 1 1 calc R U
H22B H -0.049087 0.345617 0.351905 0.100 Uiso 1 1 calc R U
H22C H -0.063509 0.302646 0.248336 0.100 Uiso 1 1 calc R U
C23 C -0.23012(18) 0.45796(14) 0.29535(12) 0.0638(5) Uani 1 1 d . .
H23A H -0.266819 0.516591 0.264542 0.096 Uiso 1 1 calc R U
H23B H -0.177406 0.471306 0.361768 0.096 Uiso 1 1 calc R U
H23C H -0.286181 0.412901 0.297479 0.096 Uiso 1 1 calc R U
C24 C -0.34214(12) 0.51499(10) -0.12025(10) 0.0372(3) Uani 1 1 d . .
H24 H -0.280170 0.561822 -0.094660 0.045 Uiso 1 1 calc R U
C25 C -0.33429(16) 0.46842(12) -0.20955(11) 0.0522(4) Uani 1 1 d . .
H25A H -0.264538 0.432857 -0.190154 0.078 Uiso 1 1 calc R U
H25B H -0.335908 0.517011 -0.256887 0.078 Uiso 1 1 calc R U
H25C H -0.397367 0.425446 -0.239064 0.078 Uiso 1 1 calc R U
C26 C -0.45110(16) 0.56845(14) -0.14742(15) 0.0670(5) Uani 1 1 d . .
H26A H -0.513495 0.524125 -0.172521 0.101 Uiso 1 1 calc R U
H26B H -0.457192 0.615330 -0.197584 0.101 Uiso 1 1 calc R U
H26C H -0.452876 0.600368 -0.089663 0.101 Uiso 1 1 calc R U

loop_
_atom_site_aniso_label
_atom_site_aniso_U_11
_atom_site_aniso_U_22
_atom_site_aniso_U_33
_atom_site_aniso_U_23
_atom_site_aniso_U_13
_atom_site_aniso_U_12
P1 0.03451(18) 0.03088(18) 0.02919(16) 0.00133(12) 0.01266(13) 0.00687(13)
B1 0.0279(6) 0.0275(7) 0.0215(6) 0.0014(5) 0.0076(5) 0.0012(5)
N1 0.0271(5) 0.0258(5) 0.0290(5) -0.0005(4) 0.0085(4) 0.0017(4)
N2 0.0267(5) 0.0291(5) 0.0260(5) -0.0003(4) 0.0085(4) 0.0006(4)
C1 0.0346(6) 0.0297(6) 0.0369(7) -0.0023(5) 0.0133(5) 0.0053(5)
C2 0.0295(6) 0.0346(7) 0.0363(6) -0.0003(5) 0.0126(5) 0.0058(5)
C3 0.0291(6) 0.0243(6) 0.0313(6) -0.0055(5) 0.0072(5) -0.0001(5)
C4 0.0353(7) 0.0333(7) 0.0321(6) -0.0040(5) 0.0074(5) 0.0038(5)
C5 0.0387(7) 0.0420(8) 0.0366(7) -0.0061(6) -0.0008(6) 0.0011(6)
C6 0.0334(7) 0.0375(8) 0.0535(9) -0.0086(7) 0.0015(6) -0.0062(6)
C7 0.0377(7) 0.0311(7) 0.0515(8) -0.0029(6) 0.0117(6) -0.0072(6)
C8 0.0337(6) 0.0253(6) 0.0362(7) -0.0035(5) 0.0080(5) -0.0017(5)
C9 0.0410(7) 0.0492(9) 0.0308(7) 0.0034(6) 0.0086(6) 0.0039(6)
C10 0.0610(10) 0.0435(9) 0.0578(10) 0.0058(7) 0.0242(8) 0.0031(8)
C11 0.1054(16) 0.0645(12) 0.0499(10) 0.0036(9) 0.0422(11) 0.0167(11)
C12 0.0421(7) 0.0346(7) 0.0369(7) 0.0032(6) 0.0084(6) -0.0091(6)
C13 0.0653(11) 0.0904(15) 0.0458(9) 0.0051(9) 0.0205(8) -0.0238(11)
C14 0.0635(11) 0.0361(8) 0.0593(10) 0.0083(7) -0.0049(9) 0.0007(8)
C15 0.0269(6) 0.0318(7) 0.0332(6) -0.0004(5) 0.0120(5) -0.0022(5)
C16 0.0357(7) 0.0439(8) 0.0374(7) 0.0052(6) 0.0145(6) -0.0063(6)
C17 0.0510(9) 0.0467(9) 0.0502(9) 0.0089(7) 0.0214(7) -0.0132(7)
C18 0.0508(9) 0.0441(9) 0.0577(9) -0.0047(7) 0.0236(8) -0.0194(7)
C19 0.0411(8) 0.0440(8) 0.0418(7) -0.0069(6) 0.0132(6) -0.0139(6)
C20 0.0312(6) 0.0333(7) 0.0345(6) -0.0023(5) 0.0115(5) -0.0022(5)
C21 0.0482(8) 0.0572(10) 0.0354(7) 0.0127(7) 0.0090(6) -0.0138(7)
C22 0.0614(11) 0.0837(14) 0.0478(9) 0.0218(9) 0.0141(8) 0.0079(10)
C23 0.0832(13) 0.0630(12) 0.0380(8) 0.0009(8) 0.0154(9) -0.0050(10)
C24 0.0386(7) 0.0348(7) 0.0312(6) -0.0010(5) 0.0058(6) -0.0026(6)
C25 0.0734(11) 0.0466(9) 0.0349(7) -0.0008(6) 0.0191(8) -0.0061(8)
C26 0.0634(11) 0.0600(12) 0.0724(12) 0.0164(10) 0.0204(10) 0.0231(9)

loop_
_atom_type_symbol
_atom_type_description
_atom_type_scat_dispersion_real
_atom_type_scat_dispersion_imag
_atom_type_scat_source
C C 0.0181 0.0091 'International Tables Vol C Tables 4.2.6.8 and 6.1.1.4'
H H 0.0000 0.0000 'International Tables Vol C Tables 4.2.6.8 and 6.1.1.4'
B B 0.0090 0.0039 'International Tables Vol C Tables 4.2.6.8 and 6.1.1.4'
N N 0.0311 0.0180 'International Tables Vol C Tables 4.2.6.8 and 6.1.1.4'
P P 0.2955 0.4335 'International Tables Vol C Tables 4.2.6.8 and 6.1.1.4'

loop_
_geom_angle_atom_site_label_1
_geom_angle_atom_site_label_2
_geom_angle_atom_site_label_3
_geom_angle
_geom_angle_site_symmetry_3
B1 P1 P1 97.02(4) 3_565
N1 B1 N2 105.19(10) .
N1 B1 P1 128.40(9) .
N2 B1 P1 126.38(10) .
C1 N1 B1 107.92(10) .
C1 N1 C3 122.45(10) .
B1 N1 C3 128.65(10) .
C2 N2 B1 108.17(10) .
C2 N2 C15 123.10(10) .
B1 N2 C15 127.76(10) .
C2 C1 N1 109.50(11) .
C2 C1 H1 125.3 .
N1 C1 H1 125.3 .
C1 C2 N2 109.22(11) .
C1 C2 H2 125.4 .
N2 C2 H2 125.4 .
C8 C3 C4 121.93(12) .
C8 C3 N1 119.74(11) .
C4 C3 N1 118.33(11) .
C5 C4 C3 117.82(13) .
C5 C4 C9 119.98(12) .
C3 C4 C9 122.19(12) .
C6 C5 C4 121.22(13) .
C6 C5 H5 119.4 .
C4 C5 H5 119.4 .
C5 C6 C7 119.99(13) .
C5 C6 H6 120.0 .
C7 C6 H6 120.0 .
C6 C7 C8 121.17(14) .
C6 C7 H7 119.4 .
C8 C7 H7 119.4 .
C7 C8 C3 117.84(12) .
C7 C8 C12 120.24(13) .
C3 C8 C12 121.81(11) .
C10 C9 C4 111.16(12) .
C10 C9 C11 110.64(13) .
C4 C9 C11 112.00(14) .
C10 C9 H9 107.6 .
C4 C9 H9 107.6 .
C11 C9 H9 107.6 .
C9 C10 H10A 109.5 .
C9 C10 H10B 109.5 .
H10A C10 H10B 109.5 .
C9 C10 H10C 109.5 .
H10A C10 H10C 109.5 .
H10B C10 H10C 109.5 .
C9 C11 H11A 109.5 .
C9 C11 H11B 109.5 .
H11A C11 H11B 109.5 .
C9 C11 H11C 109.5 .
H11A C11 H11C 109.5 .
H11B C11 H11C 109.5 .
C8 C12 C13 113.32(13) .
C8 C12 C14 108.73(12) .
C13 C12 C14 111.02(15) .
C8 C12 H12 107.9 .
C13 C12 H12 107.9 .
C14 C12 H12 107.9 .
C12 C13 H13A 109.5 .
C12 C13 H13B 109.5 .
H13A C13 H13B 109.5 .
C12 C13 H13C 109.5 .
H13A C13 H13C 109.5 .
H13B C13 H13C 109.5 .
C12 C14 H14A 109.5 .
C12 C14 H14B 109.5 .
H14A C14 H14B 109.5 .
C12 C14 H14C 109.5 .
H14A C14 H14C 109.5 .
H14B C14 H14C 109.5 .
C20 C15 C16 121.99(12) .
C20 C15 N2 119.80(11) .
C16 C15 N2 118.19(11) .
C17 C16 C15 117.77(13) .
C17 C16 C21 120.85(13) .
C15 C16 C21 121.38(13) .
C18 C17 C16 120.93(14) .
C18 C17 H17 119.5 .
C16 C17 H17 119.5 .
C17 C18 C19 120.44(14) .
C17 C18 H18 119.8 .
C19 C18 H18 119.8 .
C18 C19 C20 121.11(14) .
C18 C19 H19 119.4 .
C20 C19 H19 119.4 .
C19 C20 C15 117.74(13) .
C19 C20 C24 120.16(12) .
C15 C20 C24 122.10(12) .
C16 C21 C23 111.41(14) .
C16 C21 C22 112.46(15) .
C23 C21 C22 110.60(14) .
C16 C21 H21 107.4 .
C23 C21 H21 107.4 .
C22 C21 H21 107.4 .
C21 C22 H22A 109.5 .
C21 C22 H22B 109.5 .
H22A C22 H22B 109.5 .
C21 C22 H22C 109.5 .
H22A C22 H22C 109.5 .
H22B C22 H22C 109.5 .
C21 C23 H23A 109.5 .
C21 C23 H23B 109.5 .
H23A C23 H23B 109.5 .
C21 C23 H23C 109.5 .
H23A C23 H23C 109.5 .
H23B C23 H23C 109.5 .
C20 C24 C26 110.54(13) .
C20 C24 C25 112.29(12) .
C26 C24 C25 110.79(14) .
C20 C24 H24 107.7 .
C26 C24 H24 107.7 .
C25 C24 H24 107.7 .
C24 C25 H25A 109.5 .
C24 C25 H25B 109.5 .
H25A C25 H25B 109.5 .
C24 C25 H25C 109.5 .
H25A C25 H25C 109.5 .
H25B C25 H25C 109.5 .
C24 C26 H26A 109.5 .
C24 C26 H26B 109.5 .
H26A C26 H26B 109.5 .
C24 C26 H26C 109.5 .
H26A C26 H26C 109.5 .
H26B C26 H26C 109.5 .

loop_
_geom_bond_atom_site_label_1
_geom_bond_atom_site_label_2
_geom_bond_distance
_geom_bond_site_symmetry_2
P1 B1 1.9262(14) .
P1 P1 2.0262(6) 3_565
B1 N1 1.4273(17) .
B1 N2 1.4291(16) .
N1 C1 1.4012(16) .
N1 C3 1.4397(15) .
N2 C2 1.3982(16) .
N2 C15 1.4367(16) .
C1 C2 1.3411(19) .
C1 H1 0.9500 .
C2 H2 0.9500 .
C3 C8 1.3980(19) .
C3 C4 1.4024(17) .
C4 C5 1.396(2) .
C4 C9 1.518(2) .
C5 C6 1.377(2) .
C5 H5 0.9500 .
C6 C7 1.383(2) .
C6 H6 0.9500 .
C7 C8 1.3960(18) .
C7 H7 0.9500 .
C8 C12 1.5163(18) .
C9 C10 1.513(2) .
C9 C11 1.525(2) .
C9 H9 1.0000 .
C10 H10A 0.9800 .
C10 H10B 0.9800 .
C10 H10C 0.9800 .
C11 H11A 0.9800 .
C11 H11B 0.9800 .
C11 H11C 0.9800 .
C12 C13 1.518(2) .
C12 C14 1.534(2) .
C12 H12 1.0000 .
C13 H13A 0.9800 .
C13 H13B 0.9800 .
C13 H13C 0.9800 .
C14 H14A 0.9800 .
C14 H14B 0.9800 .
C14 H14C 0.9800 .
C15 C20 1.3988(18) .
C15 C16 1.4073(18) .
C16 C17 1.393(2) .
C16 C21 1.522(2) .
C17 C18 1.380(2) .
C17 H17 0.9500 .
C18 C19 1.378(2) .
C18 H18 0.9500 .
C19 C20 1.3950(19) .
C19 H19 0.9500 .
C20 C24 1.5145(19) .
C21 C23 1.523(3) .
C21 C22 1.526(2) .
C21 H21 1.0000 .
C22 H22A 0.9800 .
C22 H22B 0.9800 .
C22 H22C 0.9800 .
C23 H23A 0.9800 .
C23 H23B 0.9800 .
C23 H23C 0.9800 .
C24 C26 1.519(2) .
C24 C25 1.523(2) .
C24 H24 1.0000 .
C25 H25A 0.9800 .
C25 H25B 0.9800 .
C25 H25C 0.9800 .
C26 H26A 0.9800 .
C26 H26B 0.9800 .
C26 H26C 0.9800 .
